data_4111402
loop_
_publ_author_name
'Harald Brand'
'Peter Mayer'
'Kurt Polborn'
'Axel Schulz'
'Jan J. Weigand'

_publ_contact_author
;
 Axel Schulz 
 Department Chemie
 Universit\"at M\"unchen
 Butenandtstr. 5-13 
 D-81377 M\"unchen
 Bundesrepublik Deutschland
;
_publ_contact_author_email lex@cup.uni-muenchen.de
_publ_contact_author_fax '049 89 2180-77492'
_publ_contact_author_phone '049 89 2180-77763'
_publ_section_title
;
 Blue Alkali Dinitrosomethanides: Synthesis, Structure, and Bonding
;
_journal_name_full 'Journal of the American Chemical Society'
_journal_page_first 1360
_journal_page_last 1361
_journal_paper_doi 10.1021/ja042877u
_journal_volume 127
_journal_year 2005
_chemical_formula_moiety 'C H N2 O2^-    K^+'
_chemical_formula_sum 'C H K N2 O2'
_chemical_formula_weight 112.14
_chemical_name_systematic
; 
 ? 
;
_space_group_IT_number 122
_symmetry_cell_setting tetragonal
_symmetry_space_group_name_Hall 'I -4 2bw'
_symmetry_space_group_name_H-M 'I -4 2 d'
_atom_sites_solution_hydrogens geom
_atom_sites_solution_primary direct
_atom_sites_solution_secondary difmap
_audit_creation_date 11-Nov-04
_audit_creation_method SHELXL
_audit_update_record ' ?'
_cell_angle_alpha 90.00
_cell_angle_beta 90.00
_cell_angle_gamma 90.00
_cell_formula_units_Z 8
_cell_length_a 9.2329(12)
_cell_length_b 9.2329(12)
_cell_length_c 9.3868(9)
_cell_measurement_reflns_used 25
_cell_measurement_temperature 295(2)
_cell_measurement_theta_max 18
_cell_measurement_theta_min 9
_cell_volume 800.19(17)
_computing_cell_refinement CAD4(Nonius,_1977)
_computing_data_collection CAD4(Nonius,_1977)
_computing_data_reduction process_MOLEN(Fair,_1990)
_computing_molecular_graphics ZORTEP(Zsolnai,Huttner,_1994)
_computing_publication_material 'SHELXL-93 (Sheldrick, 1993)'
_computing_structure_refinement 'SHELXL-93 (Sheldrick, 1993)'
_computing_structure_solution 'SHELXS-86 (Sheldrick, 1990)'
_diffrn_ambient_temperature 295(2)
_diffrn_measured_fraction_theta_full 1.000
_diffrn_measured_fraction_theta_max 1.000
_diffrn_measurement_device Nonius_MACH3
_diffrn_measurement_method \o-2\T-scan
_diffrn_radiation_monochromator graphite
_diffrn_radiation_source 'fine-focus sealed tube'
_diffrn_radiation_type MoK\a
_diffrn_radiation_wavelength 0.71073
_diffrn_reflns_av_R_equivalents 0.0205
_diffrn_reflns_av_sigmaI/netI 0.0190
_diffrn_reflns_limit_h_max 10
_diffrn_reflns_limit_h_min -10
_diffrn_reflns_limit_k_max 10
_diffrn_reflns_limit_k_min -10
_diffrn_reflns_limit_l_max 10
_diffrn_reflns_limit_l_min -10
_diffrn_reflns_number 724
_diffrn_reflns_theta_full 23.80
_diffrn_reflns_theta_max 23.80
_diffrn_reflns_theta_min 3.09
_diffrn_standards_decay_% 0.0
_diffrn_standards_interval_time 7200
_diffrn_standards_number 3
_exptl_absorpt_coefficient_mu 1.166
_exptl_absorpt_correction_T_max 0.9648
_exptl_absorpt_correction_T_min 0.9283
_exptl_absorpt_correction_type psi-scan
_exptl_crystal_colour blue
_exptl_crystal_density_diffrn 1.862
_exptl_crystal_description octahedra
_exptl_crystal_F_000 448
_exptl_crystal_size_max 0.20
_exptl_crystal_size_mid 0.20
_exptl_crystal_size_min 0.20
_refine_diff_density_max 0.129
_refine_diff_density_min -0.110
_refine_diff_density_rms 0.030
_refine_ls_abs_structure_details 'Flack H D (1983), Acta Cryst. A39, 876-881'
_refine_ls_abs_structure_Flack 0.08(7)
_refine_ls_extinction_method none
_refine_ls_goodness_of_fit_all 1.065
_refine_ls_goodness_of_fit_obs 1.039
_refine_ls_hydrogen_treatment riding
_refine_ls_matrix_type full
_refine_ls_number_parameters 29
_refine_ls_number_reflns 315
_refine_ls_number_restraints 0
_refine_ls_restrained_S_all 1.065
_refine_ls_restrained_S_obs 1.039
_refine_ls_R_factor_all 0.0167
_refine_ls_R_factor_obs 0.0150
_refine_ls_shift/esd_max 0.000
_refine_ls_shift/esd_mean 0.000
_refine_ls_structure_factor_coef Fsqd
_refine_ls_weighting_details 'w=1/[\s^2^(Fo^2^)+(0.0114P)^2^+0.3372P] where P=(Fo^2^+2Fc^2^)/3'
_refine_ls_weighting_scheme calc
_refine_ls_wR_factor_all 0.0351
_refine_ls_wR_factor_obs 0.0335
_reflns_number_observed 303
_reflns_number_total 315
_reflns_observed_criterion >2sigma(I)
_cod_data_source_file ja042877usi20041125_081700.cif
_cod_data_source_block brand6
_cod_depositor_comments
;
The following automatic conversions were performed:

'_refine_ls_weighting_scheme' value 'calc
w=1/[\s^2^(Fo^2^)+(0.0114P)^2^+0.3372P] where P=(Fo^2^+2Fc^2^)/3' was
changed to 'calc'. New tag '_refine_ls_weighting_details' was
created. The value of the new tag was set to
'w=1/[\s^2^(Fo^2^)+(0.0114P)^2^+0.3372P] where P=(Fo^2^+2Fc^2^)/3'.

Automatic conversion script
Id: cif_fix_values 3143 2015-03-26 13:38:13Z robertas 
;
_cod_original_cell_volume 800.2(2)
_cod_database_code 4111402

loop_
_symmetry_equiv_pos_as_xyz
'x, y, z'
'-x, y+1/2, -z+1/4'
'-x, -y, z'
'x, -y+1/2, -z+1/4'
'-y, x, -z'
'y, x+1/2, z+1/4'
'y, -x, -z'
'-y, -x+1/2, z+1/4'
'x+1/2, y+1/2, z+1/2'
'-x+1/2, y+1, -z+3/4'
'-x+1/2, -y+1/2, z+1/2'
'x+1/2, -y+1, -z+3/4'
'-y+1/2, x+1/2, -z+1/2'
'y+1/2, x+1, z+3/4'
'y+1/2, -x+1/2, -z+1/2'
'-y+1/2, -x+1, z+3/4'

loop_
_atom_site_aniso_label
_atom_site_aniso_U_11
_atom_site_aniso_U_22
_atom_site_aniso_U_33
_atom_site_aniso_U_23
_atom_site_aniso_U_13
_atom_site_aniso_U_12
K1 0.0337(3) 0.0333(3) 0.0317(3) 0.000 0.0017(3) 0.000
O1 0.0530(8) 0.0455(8) 0.0333(9) -0.0006(7) 0.0105(7) 0.0024(6)
N1 0.0546(12) 0.0348(10) 0.0324(9) 0.0004(8) 0.0043(8) 0.0012(7)
C1 0.040(2) 0.0252(11) 0.0343(14) 0.000 0.000(2) 0.000

loop_
_atom_site_label
_atom_site_type_symbol
_atom_site_fract_x
_atom_site_fract_y
_atom_site_fract_z
_atom_site_U_iso_or_equiv
_atom_site_thermal_displace_type
_atom_site_occupancy
_atom_site_calc_flag
_atom_site_refinement_flags
K1 K 0.7500 0.57518(6) 0.8750 0.0329(2) Uani 1 d S
O1 O 0.6586(2) 0.9549(2) 1.09175(14) 0.0439(4) Uani 1 d .
N1 N 0.7036(2) 0.8849(2) 0.9848(2) 0.0406(5) Uani 1 d .
C1 C 0.7500 0.9614(2) 0.8750 0.0331(6) Uani 1 d S
H1 H 0.7500 1.0621(2) 0.8750 0.040 Uiso 1 calc SR

loop_
_atom_type_symbol
_atom_type_description
_atom_type_scat_dispersion_real
_atom_type_scat_dispersion_imag
_atom_type_scat_source
C C 0.0033 0.0016 'International Tables Vol C Tables 4.2.6.8 and 6.1.1.4'
H H 0.0000 0.0000 'International Tables Vol C Tables 4.2.6.8 and 6.1.1.4'
K K 0.2009 0.2494 'International Tables Vol C Tables 4.2.6.8 and 6.1.1.4'
O O 0.0106 0.0060 'International Tables Vol C Tables 4.2.6.8 and 6.1.1.4'
N N 0.0061 0.0033 'International Tables Vol C Tables 4.2.6.8 and 6.1.1.4'

loop_
_geom_angle_atom_site_label_1
_geom_angle_atom_site_label_2
_geom_angle_atom_site_label_3
_geom_angle
_geom_angle_site_symmetry_1
_geom_angle_site_symmetry_3
O1 K1 O1 168.64(6) 11_664 4_567
O1 K1 O1 80.95(5) 11_664 5_757
O1 K1 O1 102.17(4) 4_567 5_757
O1 K1 O1 102.17(4) 11_664 14_444
O1 K1 O1 80.95(5) 4_567 14_444
O1 K1 O1 148.62(6) 5_757 14_444
O1 K1 O1 91.18(4) 11_664 16_654
O1 K1 O1 80.29(5) 4_567 16_654
O1 K1 O1 147.22(4) 5_757 16_654
O1 K1 O1 64.13(5) 14_444 16_654
O1 K1 O1 80.29(5) 11_664 7_567
O1 K1 O1 91.18(4) 4_567 7_567
O1 K1 O1 64.13(5) 5_757 7_567
O1 K1 O1 147.22(4) 14_444 7_567
O1 K1 O1 83.22(6) 16_654 7_567
O1 K1 N1 74.44(4) 11_664 10_646
O1 K1 N1 116.91(4) 4_567 10_646
O1 K1 N1 69.59(5) 5_757 10_646
O1 K1 N1 81.07(5) 14_444 10_646
O1 K1 N1 138.74(5) 16_654 10_646
O1 K1 N1 129.89(5) 7_567 10_646
O1 K1 N1 116.91(4) 11_664 .
O1 K1 N1 74.44(4) 4_567 .
O1 K1 N1 81.07(5) 5_757 .
O1 K1 N1 69.59(5) 14_444 .
O1 K1 N1 129.89(5) 16_654 .
O1 K1 N1 138.74(5) 7_567 .
N1 K1 N1 42.64(6) 10_646 .
O1 K1 N1 68.99(4) 11_664 16_654
O1 K1 N1 101.34(4) 4_567 16_654
O1 K1 N1 130.20(4) 5_757 16_654
O1 K1 N1 78.28(4) 14_444 16_654
O1 K1 N1 23.68(4) 16_654 16_654
O1 K1 N1 72.13(4) 7_567 16_654
N1 K1 N1 132.577(8) 10_646 16_654
N1 K1 N1 147.87(5) . 16_654
O1 K1 N1 101.34(4) 11_664 7_567
O1 K1 N1 68.99(4) 4_567 7_567
O1 K1 N1 78.28(4) 5_757 7_567
O1 K1 N1 130.20(4) 14_444 7_567
O1 K1 N1 72.13(4) 16_654 7_567
O1 K1 N1 23.68(4) 7_567 7_567
N1 K1 N1 147.87(5) 10_646 7_567
N1 K1 N1 132.577(8) . 7_567
N1 K1 N1 70.30(6) 16_654 7_567
O1 K1 K1 43.36(3) 11_664 13_646
O1 K1 K1 125.69(3) 4_567 13_646
O1 K1 K1 83.41(3) 5_757 13_646
O1 K1 K1 120.47(3) 14_444 13_646
O1 K1 K1 69.63(3) 16_654 13_646
O1 K1 K1 42.55(3) 7_567 13_646
N1 K1 K1 115.53(3) 10_646 13_646
N1 K1 K1 157.02(3) . 13_646
N1 K1 K1 47.47(3) 16_654 13_646
N1 K1 K1 59.31(3) 7_567 13_646
O1 K1 K1 44.14(3) 11_664 14_544
O1 K1 K1 142.64(3) 4_567 14_544
O1 K1 K1 42.50(3) 5_757 14_544
O1 K1 K1 121.76(3) 14_444 14_544
O1 K1 K1 134.88(3) 16_654 14_544
O1 K1 K1 82.97(3) 7_567 14_544
N1 K1 K1 49.08(3) 10_646 14_544
N1 K1 K1 85.89(3) . 14_544
N1 K1 K1 111.65(3) 16_654 14_544
N1 K1 K1 105.60(3) 7_567 14_544
K1 K1 K1 71.243(5) 13_646 14_544
N1 O1 K1 127.15(12) . 11_665
N1 O1 K1 131.66(11) . 6
K1 O1 K1 94.14(4) 11_665 6
N1 O1 K1 89.80(11) . 5_657
K1 O1 K1 93.31(4) 11_665 5_657
K1 O1 K1 114.37(5) 6 5_657
O1 N1 C1 116.9(2) . .
O1 N1 K1 142.06(12) . .
C1 N1 K1 101.00(12) . .
O1 N1 K1 66.52(10) . 5_657
C1 N1 K1 143.43(10) . 5_657
K1 N1 K1 83.45(4) . 5_657
N1 C1 N1 115.4(2) 10_646 .
N1 C1 H1 122.3 10_646 .
N1 C1 H1 122.3 . .

loop_
_geom_bond_atom_site_label_1
_geom_bond_atom_site_label_2
_geom_bond_distance
_geom_bond_site_symmetry_2
K1 O1 2.8032(14) 11_664
K1 O1 2.8032(14) 4_567
K1 O1 2.8487(15) 5_757
K1 O1 2.8487(15) 14_444
K1 O1 2.887(2) 16_654
K1 O1 2.887(2) 7_567
K1 N1 3.070(2) 10_646
K1 N1 3.070(2) .
K1 N1 3.148(2) 16_654
K1 N1 3.148(2) 7_567
K1 K1 4.1384(4) 13_646
K1 K1 4.1384(4) 14_544
O1 N1 1.264(2) .
O1 K1 2.8032(14) 11_665
O1 K1 2.8487(15) 6
O1 K1 2.887(2) 5_657
N1 C1 1.321(2) .
N1 K1 3.148(2) 5_657
C1 N1 1.321(2) 10_646
C1 H1 0.9300 .

loop_
_geom_torsion_atom_site_label_1
_geom_torsion_atom_site_label_2
_geom_torsion_atom_site_label_3
_geom_torsion_atom_site_label_4
_geom_torsion
_geom_torsion_site_symmetry_1
_geom_torsion_site_symmetry_4
K1 O1 N1 C1 -126.41(12) 11_665 .
K1 O1 N1 C1 16.3(2) 6 .
K1 O1 N1 C1 139.60(13) 5_657 .
K1 O1 N1 K1 53.4(3) 11_665 .
K1 O1 N1 K1 -163.90(9) 6 .
K1 O1 N1 K1 -40.6(2) 5_657 .
K1 O1 N1 K1 94.00(11) 11_665 5_657
K1 O1 N1 K1 -123.32(14) 6 5_657
K1 O1 N1 K1 0.0 5_657 5_657
O1 K1 N1 O1 174.6(2) 11_664 .
O1 K1 N1 O1 -5.0(2) 4_567 .
O1 K1 N1 O1 -110.4(2) 5_757 .
O1 K1 N1 O1 81.0(2) 14_444 .
O1 K1 N1 O1 57.6(2) 16_654 .
O1 K1 N1 O1 -78.4(2) 7_567 .
N1 K1 N1 O1 -179.8(3) 10_646 .
N1 K1 N1 O1 81.6(3) 16_654 .
N1 K1 N1 O1 -45.4(2) 7_567 .
K1 K1 N1 O1 -158.4(2) 13_646 .
K1 K1 N1 O1 -152.9(2) 14_544 .
O1 K1 N1 C1 -5.55(10) 11_664 .
O1 K1 N1 C1 174.86(10) 4_567 .
O1 K1 N1 C1 69.48(9) 5_757 .
O1 K1 N1 C1 -99.19(9) 14_444 .
O1 K1 N1 C1 -122.59(8) 16_654 .
O1 K1 N1 C1 101.40(9) 7_567 .
N1 K1 N1 C1 0.0 10_646 .
N1 K1 N1 C1 -98.56(10) 16_654 .
N1 K1 N1 C1 134.42(8) 7_567 .
K1 K1 N1 C1 21.4(2) 13_646 .
K1 K1 N1 C1 26.95(8) 14_544 .
O1 K1 N1 K1 137.70(4) 11_664 5_657
O1 K1 N1 K1 -41.89(4) 4_567 5_657
O1 K1 N1 K1 -147.27(4) 5_757 5_657
O1 K1 N1 K1 44.07(3) 14_444 5_657
O1 K1 N1 K1 20.66(6) 16_654 5_657
O1 K1 N1 K1 -115.34(5) 7_567 5_657
N1 K1 N1 K1 143.25(11) 10_646 5_657
N1 K1 N1 K1 44.69(12) 16_654 5_657
N1 K1 N1 K1 -82.33(6) 7_567 5_657
K1 K1 N1 K1 164.64(5) 13_646 5_657
K1 K1 N1 K1 170.20(3) 14_544 5_657
O1 N1 C1 N1 179.9(2) . 10_646
K1 N1 C1 N1 0.0 . 10_646
K1 N1 C1 N1 -93.8(2) 5_657 10_646
